data_2239469
loop_
_publ_author_name
'Ben Ali, Karim'
'Retailleau, Pascal'

_publ_section_title
;
 (3<i>R</i>,4<i>S</i>)-3-Methyl-4-phenyl-2-[(<i>R</i>)-1-phenylethyl]-3,4-dihydroisoquinolin-2-ium
 tetrafluoridoborate
;
_journal_coeditor_code LD2119
_journal_issue 3
_journal_name_full 'Acta Crystallographica Section E'
_journal_page_first o255
_journal_paper_doi 10.1107/S160053681400230X
_journal_volume 70
_journal_year 2014
_chemical_formula_iupac 'C24 H24 N +, B F4 -'
_chemical_formula_moiety 'C24 H24 N +, B F4 -'
_chemical_formula_sum 'C24 H24 B F4 N'
_chemical_formula_weight 413.25
_chemical_name_systematic
'(3<i>R</i>,4<i>S</i>)-3-Methyl-4-phenyl-2-[(<i>R</i>)-1-phenylethyl]-3,4-dihydroisoquinolin-2-ium tetrafluoridoborate'
_space_group_IT_number 92
_symmetry_cell_setting tetragonal
_symmetry_space_group_name_Hall 'P 4abw 2nw'
_symmetry_space_group_name_H-M 'P 41 21 2'
_atom_sites_solution_hydrogens difmap
_atom_sites_solution_primary direct
_atom_sites_solution_secondary difmap
_audit_creation_method SHELXL-97
_cell_angle_alpha 90.00
_cell_angle_beta 90.00
_cell_angle_gamma 90.00
_cell_formula_units_Z 8
_cell_length_a 9.367(4)
_cell_length_b 9.367(4)
_cell_length_c 49.137(14)
_cell_measurement_reflns_used 25
_cell_measurement_temperature 293(2)
_cell_measurement_theta_max 13.4
_cell_measurement_theta_min 7.9
_cell_volume 4311(3)
_computing_cell_refinement 'CAD-4 Software (Enraf--Nonius, 1989)'
_computing_data_collection 'CAD-4 Software (Enraf--Nonius, 1989)'
_computing_data_reduction '<i>NONIUS</i> (Riche, 1989)'
_computing_molecular_graphics
;
ORTEP (Johnson, 1965), PLATON (Spek, 2009) and Mercury (Macrae
<i>et al.</i>, 2008)
;
_computing_publication_material 'publCIF (Westrip, 2010)'
_computing_structure_refinement 'SHELXL97 (Sheldrick, 2008)'
_computing_structure_solution 'SHELXS97 (Sheldrick, 2008)'
_diffrn_ambient_temperature 293
_diffrn_measured_fraction_theta_full 1.000
_diffrn_measured_fraction_theta_max 1.000
_diffrn_measurement_device 'Nonius CAD-4'
_diffrn_measurement_method \q/2\q
_diffrn_radiation_monochromator graphite
_diffrn_radiation_source 'X-ray tube'
_diffrn_radiation_type 'Cu K\a'
_diffrn_radiation_wavelength 1.5418
_diffrn_reflns_av_R_equivalents 0.0919
_diffrn_reflns_av_sigmaI/netI 0.0612
_diffrn_reflns_limit_h_max 10
_diffrn_reflns_limit_h_min -11
_diffrn_reflns_limit_k_max 11
_diffrn_reflns_limit_k_min -3
_diffrn_reflns_limit_l_max 58
_diffrn_reflns_limit_l_min 0
_diffrn_reflns_number 10992
_diffrn_reflns_theta_full 66.95
_diffrn_reflns_theta_max 66.95
_diffrn_reflns_theta_min 3.60
_diffrn_standards_decay_% 1
_diffrn_standards_interval_time 60
_diffrn_standards_number 3
_exptl_absorpt_coefficient_mu 0.813
_exptl_absorpt_correction_type none
_exptl_crystal_colour colourless
_exptl_crystal_density_diffrn 1.273
_exptl_crystal_density_method 'not measured'
_exptl_crystal_description prism
_exptl_crystal_F_000 1728
_exptl_crystal_size_max 0.33
_exptl_crystal_size_mid 0.26
_exptl_crystal_size_min 0.26
_refine_diff_density_max .300
_refine_diff_density_min -.179
_refine_ls_extinction_method none
_refine_ls_goodness_of_fit_ref 1.075
_refine_ls_hydrogen_treatment constr
_refine_ls_matrix_type full
_refine_ls_number_parameters 273
_refine_ls_number_reflns 2353
_refine_ls_number_restraints 0
_refine_ls_restrained_S_all 1.075
_refine_ls_R_factor_all 0.1415
_refine_ls_R_factor_gt 0.0647
_refine_ls_shift/su_max 0.001
_refine_ls_shift/su_mean 0.000
_refine_ls_structure_factor_coef Fsqd
_refine_ls_weighting_details 'calc w=1/[\s^2^(Fo^2^)+(0.1069P)^2^+0.3684P] where P=(Fo^2^+2Fc^2^)/3'
_refine_ls_weighting_scheme calc
_refine_ls_wR_factor_gt 0.1690
_refine_ls_wR_factor_ref 0.2149
_reflns_number_gt 1192
_reflns_number_total 2353
_reflns_threshold_expression I>2sigma(I)
_cod_data_source_file ld2119sup1.cf
_cod_data_source_block I
_cod_database_code 2239469
_cod_database_fobs_code 2239469

loop_
_symmetry_equiv_pos_as_xyz
'x, y, z'
'-x, -y, z+1/2'
'-y+1/2, x+1/2, z+1/4'
'y+1/2, -x+1/2, z+3/4'
'y, x, -z'
'-y, -x, -z+1/2'
'-x+1/2, y+1/2, -z+1/4'
'x+1/2, -y+1/2, -z+3/4'

loop_
_atom_site_type_symbol
_atom_site_label
_atom_site_fract_x
_atom_site_fract_y
_atom_site_fract_z
_atom_site_U_iso_or_equiv
_atom_site_adp_type
_atom_site_calc_flag
_atom_site_refinement_flags
_atom_site_occupancy
_atom_site_symmetry_multiplicity
C C1 0.5567(6) 0.4341(7) 0.05389(13) 0.0603(17) Uani d . 1 1
H H1 0.5550 0.5320 0.0507 0.068 Uiso calc R 1 1
N N2 0.5135(5) 0.3893(5) 0.07701(9) 0.0529(13) Uani d . 1 1
C C3 0.5210(7) 0.2316(6) 0.08264(11) 0.0539(16) Uani d . 1 1
H H3 0.4509 0.2086 0.0968 0.060 Uiso calc R 1 1
C C4 0.4824(6) 0.1472(6) 0.05687(10) 0.0517(15) Uani d . 1 1
H H4 0.5096 0.0477 0.0602 0.058 Uiso calc R 1 1
C C5 0.6173(8) 0.1095(8) 0.01273(13) 0.0717(19) Uani d . 1 1
H H5 0.5933 0.0131 0.0129 0.080 Uiso calc R 1 1
C C6 0.6996(9) 0.1639(10) -0.00821(14) 0.085(2) Uani d . 1 1
H H6 0.7334 0.1031 -0.0217 0.095 Uiso calc R 1 1
C C7 0.7322(8) 0.3084(10) -0.00929(14) 0.083(2) Uani d . 1 1
H H7 0.7864 0.3444 -0.0236 0.093 Uiso calc R 1 1
C C8 0.6845(8) 0.3968(8) 0.01059(12) 0.072(2) Uani d . 1 1
H H8 0.7032 0.4941 0.0096 0.081 Uiso calc R 1 1
C C9 0.6083(6) 0.3428(7) 0.03230(11) 0.0565(16) Uani d . 1 1
C C10 0.5708(6) 0.1985(7) 0.03335(12) 0.0552(16) Uani d . 1 1
C C11 0.6686(7) 0.1929(8) 0.09325(14) 0.077(2) Uani d . 1 1
H H11A 0.6783 0.0909 0.0938 0.088 Uiso calc R 1 1
H H11B 0.6806 0.2311 0.1112 0.088 Uiso calc R 1 1
H H11C 0.7399 0.2321 0.0814 0.088 Uiso calc R 1 1
C C12 0.3215(7) 0.1476(7) 0.05072(12) 0.0581(17) Uani d . 1 1
C C13 0.2383(8) 0.0355(8) 0.05968(13) 0.074(2) Uani d . 1 1
H H13 0.2807 -0.0381 0.0695 0.083 Uiso calc R 1 1
C C14 0.0943(8) 0.0300(9) 0.05445(14) 0.085(2) Uani d . 1 1
H H14 0.0411 -0.0479 0.0604 0.095 Uiso calc R 1 1
C C15 0.0293(8) 0.1376(11) 0.04074(16) 0.090(3) Uani d . 1 1
H H15 -0.0683 0.1350 0.0373 0.100 Uiso calc R 1 1
C C16 0.1104(9) 0.2492(10) 0.03213(16) 0.100(3) Uani d . 1 1
H H16 0.0672 0.3234 0.0226 0.113 Uiso calc R 1 1
C C17 0.2526(8) 0.2549(9) 0.03710(15) 0.087(2) Uani d . 1 1
H H17 0.3046 0.3334 0.0311 0.097 Uiso calc R 1 1
C C18 0.4575(7) 0.4894(7) 0.09788(11) 0.0611(17) Uani d . 1 1
H H18 0.4812 0.5856 0.0915 0.068 Uiso calc R 1 1
C C19 0.5320(8) 0.4718(8) 0.12507(14) 0.087(2) Uani d . 1 1
H H19A 0.5069 0.5500 0.1368 0.100 Uiso calc R 1 1
H H19B 0.6335 0.4708 0.1223 0.100 Uiso calc R 1 1
H H19C 0.5027 0.3836 0.1333 0.100 Uiso calc R 1 1
C C20 0.2977(7) 0.4823(7) 0.09907(12) 0.0562(16) Uani d . 1 1
C C21 0.2243(8) 0.3923(8) 0.11650(14) 0.079(2) Uani d . 1 1
H H21 0.2736 0.3317 0.1282 0.088 Uiso calc R 1 1
C C22 0.0726(9) 0.3937(11) 0.1163(2) 0.102(3) Uani d . 1 1
H H22 0.0220 0.3337 0.1279 0.115 Uiso calc R 1 1
C C23 0.0022(10) 0.4820(12) 0.09934(19) 0.102(3) Uani d . 1 1
H H23 -0.0971 0.4827 0.0996 0.114 Uiso calc R 1 1
C C24 0.0700(10) 0.5679(12) 0.08225(19) 0.114(3) Uani d . 1 1
H H24 0.0190 0.6258 0.0703 0.128 Uiso calc R 1 1
C C25 0.2198(9) 0.5703(9) 0.08234(15) 0.089(2) Uani d . 1 1
H H25 0.2675 0.6330 0.0708 0.100 Uiso calc R 1 1
B B26 0.7073(11) 0.7827(9) 0.0634(2) 0.078(3) Uani d . 1 1
F F27 0.5714(5) 0.7850(5) 0.05584(14) 0.151(3) Uani d . 1 1
F F28 0.7744(6) 0.9020(6) 0.06260(15) 0.160(3) Uani d . 1 1
F F29 0.7185(7) 0.7172(11) 0.08622(15) 0.248(5) Uani d . 1 1
F F30 0.7760(9) 0.6905(9) 0.0478(2) 0.237(5) Uani d . 1 1

loop_
_atom_site_aniso_label
_atom_site_aniso_U_11
_atom_site_aniso_U_22
_atom_site_aniso_U_33
_atom_site_aniso_U_12
_atom_site_aniso_U_13
_atom_site_aniso_U_23
C1 0.051(4) 0.063(4) 0.066(4) -0.017(3) 0.004(3) 0.003(3)
N2 0.053(3) 0.054(3) 0.052(3) 0.002(3) 0.007(2) -0.005(2)
C3 0.056(4) 0.054(4) 0.051(3) 0.004(3) -0.006(3) 0.007(3)
C4 0.050(4) 0.051(4) 0.054(3) -0.006(3) -0.002(3) 0.002(3)
C5 0.072(5) 0.079(5) 0.064(4) 0.000(4) -0.002(4) -0.013(4)
C6 0.088(6) 0.105(7) 0.062(4) 0.003(5) 0.016(4) -0.013(5)
C7 0.075(5) 0.109(7) 0.065(4) -0.006(5) 0.021(4) -0.001(5)
C8 0.072(5) 0.082(5) 0.063(4) -0.013(4) 0.008(4) 0.004(4)
C9 0.052(4) 0.068(4) 0.050(3) -0.008(3) 0.010(3) 0.001(3)
C10 0.052(4) 0.061(4) 0.053(3) -0.006(3) -0.008(3) -0.001(3)
C11 0.063(5) 0.095(6) 0.072(4) 0.009(4) -0.016(4) -0.004(4)
C12 0.054(4) 0.066(4) 0.054(3) -0.016(4) -0.010(3) -0.004(3)
C13 0.074(5) 0.082(5) 0.066(4) -0.026(4) -0.004(4) 0.004(4)
C14 0.068(5) 0.107(7) 0.079(5) -0.043(5) 0.014(4) -0.018(5)
C15 0.043(4) 0.135(8) 0.090(5) -0.009(5) -0.001(4) 0.002(6)
C16 0.067(6) 0.115(7) 0.119(7) -0.003(5) -0.018(5) 0.024(6)
C17 0.053(5) 0.100(6) 0.107(5) -0.014(4) -0.012(4) 0.023(5)
C18 0.065(4) 0.060(4) 0.058(3) 0.001(3) 0.007(3) -0.007(3)
C19 0.078(5) 0.111(7) 0.072(4) 0.003(5) -0.006(4) -0.023(5)
C20 0.058(4) 0.050(4) 0.060(4) -0.001(3) 0.007(3) -0.004(3)
C21 0.075(5) 0.074(5) 0.087(5) 0.005(4) 0.008(4) 0.022(4)
C22 0.066(6) 0.106(7) 0.135(8) -0.011(5) 0.030(5) 0.008(6)
C23 0.062(5) 0.133(9) 0.110(7) 0.021(6) 0.008(5) -0.015(6)
C24 0.076(7) 0.164(11) 0.103(7) 0.029(6) -0.003(5) 0.003(7)
C25 0.088(6) 0.100(7) 0.080(5) 0.008(5) 0.015(5) 0.014(5)
B26 0.078(7) 0.047(5) 0.108(7) -0.003(5) -0.021(6) -0.003(5)
F27 0.085(4) 0.079(3) 0.287(7) -0.014(3) -0.087(4) 0.040(4)
F28 0.098(4) 0.106(4) 0.277(7) -0.051(3) -0.015(4) -0.001(5)
F29 0.135(6) 0.415(15) 0.194(6) -0.101(7) -0.062(5) 0.166(9)
F30 0.176(8) 0.193(8) 0.343(11) 0.014(6) 0.014(7) -0.147(8)

loop_
_atom_type_symbol
_atom_type_description
_atom_type_scat_dispersion_real
_atom_type_scat_dispersion_imag
_atom_type_scat_source
C C .0181 .0091 'International Tables Vol C Tables 4.2.6.8 and 6.1.1.4'
N N .0311 .0180 'International Tables Vol C Tables 4.2.6.8 and 6.1.1.4'
O O .0492 .0322 'International Tables Vol C Tables 4.2.6.8 and 6.1.1.4'
H H .0000 .0000 'International Tables Vol C Tables 4.2.6.8 and 6.1.1.4'
B B .0090 .0039 'International Tables Vol C Tables 4.2.6.8 and 6.1.1.4'
F F .0727 .0534 'International Tables Vol C Tables 4.2.6.8 and 6.1.1.4'

loop_
_geom_angle_atom_site_label_1
_geom_angle_atom_site_label_2
_geom_angle_atom_site_label_3
_geom_angle
N2 C1 C9 124.4(6)
N2 C1 H1 117.8
C9 C1 H1 117.8
C1 N2 C18 121.3(5)
C1 N2 C3 118.1(5)
C18 N2 C3 120.6(5)
N2 C3 C11 109.9(5)
N2 C3 C4 110.0(4)
C11 C3 C4 112.0(5)
N2 C3 H3 108.3
C11 C3 H3 108.3
C4 C3 H3 108.3
C10 C4 C3 109.9(5)
C10 C4 C12 112.9(5)
C3 C4 C12 113.1(5)
C10 C4 H4 106.9
C3 C4 H4 106.9
C12 C4 H4 106.9
C10 C5 C6 119.9(7)
C10 C5 H5 120.0
C6 C5 H5 120.0
C5 C6 C7 120.7(7)
C5 C6 H6 119.7
C7 C6 H6 119.7
C8 C7 C6 119.7(7)
C8 C7 H7 120.2
C6 C7 H7 120.2
C7 C8 C9 120.2(7)
C7 C8 H8 119.9
C9 C8 H8 119.9
C8 C9 C10 120.9(6)
C8 C9 C1 121.6(6)
C10 C9 C1 117.4(5)
C5 C10 C9 118.5(6)
C5 C10 C4 123.0(6)
C9 C10 C4 118.5(5)
C3 C11 H11A 109.5
C3 C11 H11B 109.5
H11A C11 H11B 109.5
C3 C11 H11C 109.5
H11A C11 H11C 109.5
H11B C11 H11C 109.5
C17 C12 C13 116.6(6)
C17 C12 C4 124.1(6)
C13 C12 C4 119.3(6)
C14 C13 C12 121.5(8)
C14 C13 H13 119.2
C12 C13 H13 119.2
C15 C14 C13 120.4(8)
C15 C14 H14 119.8
C13 C14 H14 119.8
C14 C15 C16 118.3(7)
C14 C15 H15 120.8
C16 C15 H15 120.8
C17 C16 C15 121.5(8)
C17 C16 H16 119.2
C15 C16 H16 119.2
C16 C17 C12 121.5(8)
C16 C17 H17 119.2
C12 C17 H17 119.2
N2 C18 C20 110.6(5)
N2 C18 C19 112.2(5)
C20 C18 C19 114.8(5)
N2 C18 H18 106.2
C20 C18 H18 106.2
C19 C18 H18 106.2
C18 C19 H19A 109.5
C18 C19 H19B 109.5
H19A C19 H19B 109.5
C18 C19 H19C 109.5
H19A C19 H19C 109.5
H19B C19 H19C 109.5
C25 C20 C21 118.2(7)
C25 C20 C18 118.7(6)
C21 C20 C18 123.1(6)
C20 C21 C22 119.1(7)
C20 C21 H21 120.4
C22 C21 H21 120.4
C23 C22 C21 120.0(8)
C23 C22 H22 120.0
C21 C22 H22 120.0
C24 C23 C22 122.0(9)
C24 C23 H23 119.0
C22 C23 H23 119.0
C23 C24 C25 119.2(9)
C23 C24 H24 120.4
C25 C24 H24 120.4
C20 C25 C24 121.5(8)
C20 C25 H25 119.2
C24 C25 H25 119.2
F29 B26 F28 113.9(9)
F29 B26 F30 98.9(9)
F28 B26 F30 108.2(9)
F29 B26 F27 109.4(9)
F28 B26 F27 116.6(8)
F30 B26 F27 108.3(8)

loop_
_geom_bond_atom_site_label_1
_geom_bond_atom_site_label_2
_geom_bond_distance
C1 N2 1.277(7)
C1 C9 1.446(8)
C1 H1 0.9300
N2 C18 1.485(7)
N2 C3 1.505(7)
C3 C11 1.521(8)
C3 C4 1.536(8)
C3 H3 0.9800
C4 C10 1.500(8)
C4 C12 1.537(8)
C4 H4 0.9800
C5 C10 1.383(9)
C5 C6 1.383(9)
C5 H5 0.9300
C6 C7 1.389(10)
C6 H6 0.9300
C7 C8 1.356(9)
C7 H7 0.9300
C8 C9 1.379(8)
C8 H8 0.9300
C9 C10 1.398(8)
C11 H11A 0.9600
C11 H11B 0.9600
C11 H11C 0.9600
C12 C17 1.369(10)
C12 C13 1.380(9)
C13 C14 1.374(10)
C13 H13 0.9300
C14 C15 1.356(10)
C14 H14 0.9300
C15 C16 1.360(11)
C15 H15 0.9300
C16 C17 1.356(10)
C16 H16 0.9300
C17 H17 0.9300
C18 C20 1.500(9)
C18 C19 1.516(9)
C18 H18 0.9800
C19 H19A 0.9600
C19 H19B 0.9600
C19 H19C 0.9600
C20 C25 1.374(9)
C20 C21 1.385(9)
C21 C22 1.421(11)
C21 H21 0.9300
C22 C23 1.347(11)
C22 H22 0.9300
C23 C24 1.325(12)
C23 H23 0.9300
C24 C25 1.403(11)
C24 H24 0.9300
C25 H25 0.9300
B26 F29 1.281(10)
B26 F28 1.283(9)
B26 F30 1.323(11)
B26 F27 1.327(10)

loop_
_geom_hbond_atom_site_label_D
_geom_hbond_atom_site_label_H
_geom_hbond_atom_site_label_A
_geom_hbond_site_symmetry_A
_geom_hbond_distance_DH
_geom_hbond_distance_HA
_geom_hbond_distance_DA
_geom_hbond_angle_DHA
C1 H1 F27 . 0.93 2.39 3.292(9) 163.8
C1 H1 F30 . 0.93 2.55 3.170(12) 124.8
C18 H18 F29 . 0.98 2.55 3.292(10) 132.2
C24 H24 F30 1_455 0.93 2.60 3.430(15) 148.3
C4 H4 F27 1_545 0.98 2.54 3.498(8) 165.2
C11 H11A F28 1_545 0.96 2.50 3.268(11) 136.8
C14 H14 F28 1_445 0.93 2.54 3.249(10) 133.4
C7 H7 F27 5 0.93 2.65 3.399(10) 137.8

loop_
_geom_torsion_atom_site_label_1
_geom_torsion_atom_site_label_2
_geom_torsion_atom_site_label_3
_geom_torsion_atom_site_label_4
_geom_torsion
C9 C1 N2 C18 -178.0(5)
C9 C1 N2 C3 2.2(9)
C1 N2 C3 C11 85.5(6)
C18 N2 C3 C11 -94.3(6)
C1 N2 C3 C4 -38.2(7)
C18 N2 C3 C4 141.9(5)
N2 C3 C4 C10 51.8(6)
C11 C3 C4 C10 -70.7(6)
N2 C3 C4 C12 -75.3(6)
C11 C3 C4 C12 162.2(6)
C10 C5 C6 C7 -2.2(11)
C5 C6 C7 C8 0.9(12)
C6 C7 C8 C9 2.3(11)
C7 C8 C9 C10 -4.3(10)
C7 C8 C9 C1 179.6(6)
N2 C1 C9 C8 -164.3(6)
N2 C1 C9 C10 19.5(9)
C6 C5 C10 C9 0.3(10)
C6 C5 C10 C4 -179.4(6)
C8 C9 C10 C5 2.9(9)
C1 C9 C10 C5 179.2(6)
C8 C9 C10 C4 -177.4(6)
C1 C9 C10 C4 -1.1(9)
C3 C4 C10 C5 146.2(6)
C12 C4 C10 C5 -86.6(7)
C3 C4 C10 C9 -33.5(8)
C12 C4 C10 C9 93.7(7)
C10 C4 C12 C17 -41.8(9)
C3 C4 C12 C17 83.7(7)
C10 C4 C12 C13 139.5(6)
C3 C4 C12 C13 -95.0(7)
C17 C12 C13 C14 1.9(10)
C4 C12 C13 C14 -179.3(6)
C12 C13 C14 C15 -1.5(11)
C13 C14 C15 C16 0.7(12)
C14 C15 C16 C17 -0.4(13)
C15 C16 C17 C12 0.8(14)
C13 C12 C17 C16 -1.5(11)
C4 C12 C17 C16 179.7(7)
C1 N2 C18 C20 103.3(7)
C3 N2 C18 C20 -76.9(7)
C1 N2 C18 C19 -127.1(6)
C3 N2 C18 C19 52.7(8)
N2 C18 C20 C25 -88.9(7)
C19 C18 C20 C25 142.9(7)
N2 C18 C20 C21 91.9(7)
C19 C18 C20 C21 -36.3(9)
C25 C20 C21 C22 0.4(11)
C18 C20 C21 C22 179.6(7)
C20 C21 C22 C23 -0.1(13)
C21 C22 C23 C24 0.9(15)
C22 C23 C24 C25 -2.0(16)
C21 C20 C25 C24 -1.5(12)
C18 C20 C25 C24 179.3(7)
C23 C24 C25 C20 2.3(15)
